data_4502104
loop_
_publ_author_name
'Eccles, Kevin S.'
'Elcoate, Curtis J.'
'Stokes, Stephen P.'
'Maguire, Anita R.'
'Lawrence, Simon E.'

_publ_section_title
;
 Sulfoxides: Potent Co-Crystal Formers
;
_journal_issue 10
_journal_name_full 'Crystal Growth &amp; Design'
_journal_page_first 4243
_journal_paper_doi 10.1021/cg1010192
_journal_volume 10
_journal_year 2010
_chemical_formula_moiety 'C7 H13 N S'
_chemical_formula_sum 'C7 H13 N S'
_chemical_formula_weight 143.24
_space_group_crystal_system monoclinic
_space_group_IT_number 14
_space_group_name_Hall '-P 2yn'
_space_group_name_H-M_alt 'P 1 21/n 1'
_symmetry_space_group_name_Hall '-P 2yn'
_symmetry_space_group_name_H-M 'P 1 21/n 1'
_atom_sites_solution_hydrogens geom
_atom_sites_solution_primary direct
_atom_sites_solution_secondary difmap
_audit_creation_method 'APEX2 v2010.1-2'
_cell_angle_alpha 90
_cell_angle_beta 111.603(2)
_cell_angle_gamma 90
_cell_formula_units_Z 4
_cell_length_a 8.9160(9)
_cell_length_b 9.2514(9)
_cell_length_c 10.1431(10)
_cell_measurement_reflns_used 5791
_cell_measurement_temperature 100.(2)
_cell_measurement_theta_max 27.1084
_cell_measurement_theta_min 2.6065
_cell_volume 777.89(13)
_computing_cell_refinement 'SAINT V7.68A (Bruker AXS, 2009)'
_computing_data_collection 'Bruker Instrument Service v2009, 7, 0, 0'
_computing_data_reduction 'SAINT V7.68A (Bruker AXS, 2009)'
_computing_molecular_graphics
;
Ortep-3 for Windows (Farrugia, 1997) 
Mercury 2.3 (Macrae et al. 2008)
;
_computing_publication_material 'SHELXL-97; Ortep-3 for Windows; Mercury 2.3'
_computing_structure_refinement 'SHELXL-97 (Sheldrick, 2008)'
_computing_structure_solution 'SHELXS-97 (Sheldrick, 2008)'
_diffrn_ambient_temperature 100.(2)
_diffrn_detector_area_resol_mean 8.3333
_diffrn_measured_fraction_theta_full 0.997
_diffrn_measured_fraction_theta_max 0.997
_diffrn_measurement_device_type 'Bruker APEX II DUO'
_diffrn_measurement_method '\f & \w  scans'
_diffrn_radiation_monochromator graphite
_diffrn_radiation_source 'fine-focus sealed tube'
_diffrn_radiation_type MoK\a
_diffrn_radiation_wavelength 0.71073
_diffrn_reflns_av_R_equivalents 0.0215
_diffrn_reflns_av_sigmaI/netI 0.0154
_diffrn_reflns_limit_h_max 11
_diffrn_reflns_limit_h_min -11
_diffrn_reflns_limit_k_max 11
_diffrn_reflns_limit_k_min -11
_diffrn_reflns_limit_l_max 12
_diffrn_reflns_limit_l_min -13
_diffrn_reflns_number 9242
_diffrn_reflns_theta_full 27.13
_diffrn_reflns_theta_max 27.13
_diffrn_reflns_theta_min 2.61
_exptl_absorpt_coefficient_mu 0.329
_exptl_absorpt_correction_T_max 0.92
_exptl_absorpt_correction_T_min 0.82
_exptl_absorpt_correction_type multi-scan
_exptl_absorpt_process_details 'Sadabs Version 2008/1'
_exptl_crystal_colour 'clear colourless'
_exptl_crystal_density_diffrn 1.223
_exptl_crystal_density_method 'not measured'
_exptl_crystal_description Block
_exptl_crystal_F_000 312
_exptl_crystal_size_max 0.48
_exptl_crystal_size_mid 0.40
_exptl_crystal_size_min 0.25
_refine_diff_density_max 0.345
_refine_diff_density_min -0.178
_refine_ls_extinction_method none
_refine_ls_goodness_of_fit_ref 1.035
_refine_ls_hydrogen_treatment mixed
_refine_ls_matrix_type full
_refine_ls_number_parameters 90
_refine_ls_number_reflns 1716
_refine_ls_number_restraints 0
_refine_ls_restrained_S_all 1.035
_refine_ls_R_factor_all 0.0256
_refine_ls_R_factor_gt 0.0240
_refine_ls_shift/su_max 0.000
_refine_ls_shift/su_mean 0.000
_refine_ls_structure_factor_coef Fsqd
_refine_ls_weighting_details 'calc w=1/[\s^2^(Fo^2^)+(0.0328P)^2^+0.2837P] where P=(Fo^2^+2Fc^2^)/3'
_refine_ls_weighting_scheme calc
_refine_ls_wR_factor_gt 0.0629
_refine_ls_wR_factor_ref 0.0640
_reflns_number_gt 1610
_reflns_number_total 1716
_reflns_threshold_expression >2sigma(I)
_cod_data_source_file cg1010192_si_002.cif
_cod_data_source_block Compound_2a
_cod_database_code 4502104

loop_
_space_group_symop_operation_xyz
'x, y, z'
'-x+1/2, y+1/2, -z+1/2'
'-x, -y, -z'
'x-1/2, -y-1/2, z-1/2'

loop_
_atom_site_type_symbol
_atom_site_label
_atom_site_fract_x
_atom_site_fract_y
_atom_site_fract_z
_atom_site_U_iso_or_equiv
_atom_site_adp_type
_atom_site_calc_flag
_atom_site_refinement_flags
_atom_site_occupancy
S S1 0.76048(3) -0.11360(3) 0.43616(3) 0.01568(9) Uani d . 1
N N1 0.85742(11) 0.09716(10) 0.31145(10) 0.0180(2) Uani d . 1
H H1A 0.9512(19) 0.0841(16) 0.3702(17) 0.030(4) Uiso d . 1
H H1B 0.8422(16) 0.1639(16) 0.2538(15) 0.022(3) Uiso d . 1
C C1 0.73520(12) 0.02158(11) 0.31884(10) 0.0131(2) Uani d . 1
C C2 0.57013(11) 0.07179(11) 0.21983(10) 0.0125(2) Uani d . 1
H H2 0.5828 0.116 0.1346 0.015 Uiso calc R 1
C C3 0.44418(11) -0.04875(11) 0.16853(10) 0.0143(2) Uani d . 1
H H3A 0.4332 -0.0975 0.2514 0.017 Uiso calc R 1
H H3B 0.4806 -0.1214 0.1151 0.017 Uiso calc R 1
C C4 0.28010(12) 0.01211(12) 0.07316(10) 0.0164(2) Uani d . 1
H H4A 0.2889 0.0526 -0.0141 0.02 Uiso calc R 1
H H4B 0.1998 -0.067 0.045 0.02 Uiso calc R 1
C C5 0.22248(13) 0.13006(12) 0.14896(11) 0.0185(2) Uani d . 1
H H5A 0.1188 0.1703 0.0837 0.022 Uiso calc R 1
H H5B 0.2046 0.0882 0.2318 0.022 Uiso calc R 1
C C6 0.34816(13) 0.25040(12) 0.19812(12) 0.0211(2) Uani d . 1
H H6A 0.3111 0.325 0.2492 0.025 Uiso calc R 1
H H6B 0.3601 0.2966 0.1145 0.025 Uiso calc R 1
C C7 0.51159(12) 0.19107(11) 0.29589(11) 0.0176(2) Uani d . 1
H H7A 0.5016 0.151 0.3828 0.021 Uiso calc R 1
H H7B 0.5917 0.2704 0.3242 0.021 Uiso calc R 1

loop_
_atom_site_aniso_label
_atom_site_aniso_U_11
_atom_site_aniso_U_22
_atom_site_aniso_U_33
_atom_site_aniso_U_12
_atom_site_aniso_U_13
_atom_site_aniso_U_23
S1 0.01434(14) 0.01478(14) 0.01434(14) -0.00027(8) 0.00108(10) 0.00278(9)
N1 0.0127(4) 0.0204(5) 0.0169(4) -0.0019(3) 0.0005(4) 0.0052(4)
C1 0.0144(5) 0.0131(5) 0.0106(4) 0.0000(4) 0.0032(4) -0.0028(4)
C2 0.0127(5) 0.0129(5) 0.0111(4) 0.0006(3) 0.0033(4) 0.0002(4)
C3 0.0128(5) 0.0135(5) 0.0140(5) 0.0000(4) 0.0017(4) -0.0011(4)
C4 0.0125(5) 0.0196(5) 0.0143(5) 0.0009(4) 0.0016(4) 0.0002(4)
C5 0.0142(5) 0.0233(5) 0.0182(5) 0.0043(4) 0.0060(4) 0.0025(4)
C6 0.0201(5) 0.0171(5) 0.0259(6) 0.0056(4) 0.0082(4) -0.0012(4)
C7 0.0175(5) 0.0156(5) 0.0186(5) 0.0009(4) 0.0053(4) -0.0045(4)

loop_
_atom_type_symbol
_atom_type_description
_atom_type_scat_dispersion_real
_atom_type_scat_dispersion_imag
_atom_type_scat_source
C C 0.0033 0.0016 'International Tables Vol C Tables 4.2.6.8 and 6.1.1.4'
H H 0.0000 0.0000 'International Tables Vol C Tables 4.2.6.8 and 6.1.1.4'
N N 0.0061 0.0033 'International Tables Vol C Tables 4.2.6.8 and 6.1.1.4'
S S 0.1246 0.1234 'International Tables Vol C Tables 4.2.6.8 and 6.1.1.4'

loop_
_geom_angle_atom_site_label_1
_geom_angle_atom_site_label_2
_geom_angle_atom_site_label_3
_geom_angle
C1 N1 H1A 120.7(10)
C1 N1 H1B 120.8(9)
H1A N1 H1B 118.2(14)
N1 C1 C2 114.84(9)
N1 C1 S1 122.36(8)
C2 C1 S1 122.70(7)
C1 C2 C3 114.41(8)
C1 C2 C7 108.19(8)
C3 C2 C7 110.48(8)
C1 C2 H2 107.8
C3 C2 H2 107.8
C7 C2 H2 107.8
C2 C3 C4 110.91(8)
C2 C3 H3A 109.5
C4 C3 H3A 109.5
C2 C3 H3B 109.5
C4 C3 H3B 109.5
H3A C3 H3B 108.0
C5 C4 C3 111.35(8)
C5 C4 H4A 109.4
C3 C4 H4A 109.4
C5 C4 H4B 109.4
C3 C4 H4B 109.4
H4A C4 H4B 108.0
C6 C5 C4 110.03(9)
C6 C5 H5A 109.7
C4 C5 H5A 109.7
C6 C5 H5B 109.7
C4 C5 H5B 109.7
H5A C5 H5B 108.2
C5 C6 C7 111.04(9)
C5 C6 H6A 109.4
C7 C6 H6A 109.4
C5 C6 H6B 109.4
C7 C6 H6B 109.4
H6A C6 H6B 108.0
C6 C7 C2 110.42(8)
C6 C7 H7A 109.6
C2 C7 H7A 109.6
C6 C7 H7B 109.6
C2 C7 H7B 109.6
H7A C7 H7B 108.1

loop_
_geom_bond_atom_site_label_1
_geom_bond_atom_site_label_2
_geom_bond_distance
S1 C1 1.6833(10)
N1 C1 1.3199(13)
N1 H1A 0.838(16)
N1 H1B 0.827(15)
C1 C2 1.5172(13)
C2 C3 1.5314(13)
C2 C7 1.5434(13)
C2 H2 1.0
C3 C4 1.5333(13)
C3 H3A 0.99
C3 H3B 0.99
C4 C5 1.5286(14)
C4 H4A 0.99
C4 H4B 0.99
C5 C6 1.5272(15)
C5 H5A 0.99
C5 H5B 0.99
C6 C7 1.5310(14)
C6 H6A 0.99
C6 H6B 0.99
C7 H7A 0.99
C7 H7B 0.99

loop_
_geom_hbond_atom_site_label_D
_geom_hbond_atom_site_label_H
_geom_hbond_atom_site_label_A
_geom_hbond_site_symmetry_A
_geom_hbond_distance_DH
_geom_hbond_distance_HA
_geom_hbond_distance_DA
_geom_hbond_angle_DHA
N1 H1A S1 3_756 0.838(16) 2.612(16) 3.4295(10) 165.4(13)
N1 H1B S1 2_655 0.827(15) 2.736(15) 3.5537(10) 170.2(12)

loop_
_geom_torsion_atom_site_label_1
_geom_torsion_atom_site_label_2
_geom_torsion_atom_site_label_3
_geom_torsion_atom_site_label_4
_geom_torsion
N1 C1 C2 C3 149.28(9)
S1 C1 C2 C3 -34.25(11)
N1 C1 C2 C7 -87.12(10)
S1 C1 C2 C7 89.36(10)
C1 C2 C3 C4 178.18(8)
C7 C2 C3 C4 55.81(10)
C2 C3 C4 C5 -56.48(11)
C3 C4 C5 C6 56.89(11)
C4 C5 C6 C7 -57.66(12)
C5 C6 C7 C2 57.71(12)
C1 C2 C7 C6 177.59(8)
C3 C2 C7 C6 -56.46(11)
